data_1554881
loop_
_publ_author_name
'Zhang, Zhen'
'Tu, Yong-Qiang'
'Zhang, Xiao-Ming'
'Zhang, Fu-Min'
'Wang, Shao-Hua'

_publ_section_title
;
 Copper-catalyzed highly diastereoselective cross-dehydrogenative coupling
 between 8-hydroxyisochromanes and 1,3-dicarbonyl compounds
;
_journal_issue 13
_journal_name_full 'Organic Chemistry Frontiers'
_journal_page_first 2275
_journal_paper_doi 10.1039/C9QO00353C
_journal_volume 6
_journal_year 2019
_chemical_formula_moiety 'C17 H23 N O4'
_chemical_formula_sum 'C17 H23 N O4'
_chemical_formula_weight 305.36
_space_group_crystal_system monoclinic
_space_group_IT_number 14
_space_group_name_Hall '-P 2ybc'
_space_group_name_H-M_alt 'P 1 21/c 1'
_atom_sites_solution_hydrogens geom
_atom_sites_solution_primary direct
_audit_creation_date 2018-11-09
_audit_creation_method
;
Olex2 1.2
(compiled 2018.05.29 svn.r3508 for OlexSys, GUI svn.r5506)
;
_audit_update_record
;
2019-02-26 deposited with the CCDC.	2019-05-06 downloaded from the CCDC.
;
_cell_angle_alpha 90
_cell_angle_beta 107.825(9)
_cell_angle_gamma 90
_cell_formula_units_Z 4
_cell_length_a 12.0924(10)
_cell_length_b 16.7422(11)
_cell_length_c 8.2780(7)
_cell_measurement_reflns_used 1456
_cell_measurement_temperature 293(2)
_cell_measurement_theta_max 27.9450
_cell_measurement_theta_min 3.7370
_cell_volume 1595.5(2)
_computing_cell_refinement
;
CrysAlisPro, Agilent Technologies,
Version 1.171.36.28 (release 01-02-2013 CrysAlis171 .NET)
(compiled Feb  1 2013,16:14:44)
;
_computing_data_collection
;
CrysAlisPro, Agilent Technologies,
Version 1.171.36.28 (release 01-02-2013 CrysAlis171 .NET)
(compiled Feb  1 2013,16:14:44)
;
_computing_data_reduction
;
CrysAlisPro, Agilent Technologies,
Version 1.171.36.28 (release 01-02-2013 CrysAlis171 .NET)
(compiled Feb  1 2013,16:14:44)
;
_computing_molecular_graphics 'Olex2 (Dolomanov et al., 2009)'
_computing_publication_material 'Olex2 (Dolomanov et al., 2009)'
_computing_structure_refinement 'ShelXL (Sheldrick, 2015)'
_computing_structure_solution 'ShelXS (Sheldrick, 2008)'
_diffrn_ambient_temperature 293(2)
_diffrn_detector_area_resol_mean 16.0733
_diffrn_measured_fraction_theta_full 0.997
_diffrn_measured_fraction_theta_max 0.997
_diffrn_measurement_details
;
#__ type_ start__ end____ width___ exp.time_
  1 omega -101.00  -62.00   1.0000    5.0600
omega____ theta____ kappa____ phi______ frames
    -      -19.4273  178.0000  -90.0000 39

#__ type_ start__ end____ width___ exp.time_
  2 omega  -20.00    6.00   1.0000    5.0600
omega____ theta____ kappa____ phi______ frames
    -      -19.4273  -99.0000   90.0000 26

#__ type_ start__ end____ width___ exp.time_
  3 omega   61.00   99.00   1.0000    5.0600
omega____ theta____ kappa____ phi______ frames
    -       22.7867  178.0000   60.0000 38

#__ type_ start__ end____ width___ exp.time_
  4 omega  -41.00   90.00   1.0000    5.0600
omega____ theta____ kappa____ phi______ frames
    -       22.7867    0.0000 -150.0000 131
;
_diffrn_measurement_device_type 'SuperNova, Dual, Cu at zero, Eos'
_diffrn_measurement_method '\w scans'
_diffrn_orient_matrix_UB_11 -0.0081509000
_diffrn_orient_matrix_UB_12 0.0125886000
_diffrn_orient_matrix_UB_13 0.0773825000
_diffrn_orient_matrix_UB_21 -0.0306498000
_diffrn_orient_matrix_UB_22 0.0341220000
_diffrn_orient_matrix_UB_23 -0.0412970000
_diffrn_orient_matrix_UB_31 -0.0528483000
_diffrn_orient_matrix_UB_32 -0.0217170000
_diffrn_orient_matrix_UB_33 -0.0201078000
_diffrn_radiation_monochromator mirror
_diffrn_radiation_type MoK\a
_diffrn_radiation_wavelength 0.71073
_diffrn_reflns_av_R_equivalents 0.0426
_diffrn_reflns_av_unetI/netI 0.0638
_diffrn_reflns_Laue_measured_fraction_full 0.997
_diffrn_reflns_Laue_measured_fraction_max 0.997
_diffrn_reflns_limit_h_max 14
_diffrn_reflns_limit_h_min -14
_diffrn_reflns_limit_k_max 11
_diffrn_reflns_limit_k_min -20
_diffrn_reflns_limit_l_max 10
_diffrn_reflns_limit_l_min -5
_diffrn_reflns_number 5995
_diffrn_reflns_point_group_measured_fraction_full 0.997
_diffrn_reflns_point_group_measured_fraction_max 0.997
_diffrn_reflns_theta_full 25.242
_diffrn_reflns_theta_max 26.020
_diffrn_reflns_theta_min 3.540
_diffrn_source 'SuperNova (Mo) X-ray Source'
_exptl_absorpt_coefficient_mu 0.090
_exptl_absorpt_correction_T_max 1.00000
_exptl_absorpt_correction_T_min 0.71461
_exptl_absorpt_correction_type multi-scan
_exptl_absorpt_process_details
;
CrysAlisPro, Agilent Technologies,
Version 1.171.36.28 (release 01-02-2013 CrysAlis171 .NET)
(compiled Feb  1 2013,16:14:44)
Empirical absorption correction using spherical harmonics,
 implemented in SCALE3 ABSPACK scaling algorithm.
;
_exptl_crystal_colour 'clear light colourless'
_exptl_crystal_colour_lustre clear
_exptl_crystal_colour_modifier light
_exptl_crystal_colour_primary colourless
_exptl_crystal_density_diffrn 1.271
_exptl_crystal_description block
_exptl_crystal_F_000 656
_exptl_crystal_size_max 0.21
_exptl_crystal_size_mid 0.15
_exptl_crystal_size_min 0.14
_refine_diff_density_max 0.161
_refine_diff_density_min -0.212
_refine_diff_density_rms 0.047
_refine_ls_extinction_method none
_refine_ls_goodness_of_fit_ref 1.051
_refine_ls_hydrogen_treatment constr
_refine_ls_matrix_type full
_refine_ls_number_parameters 203
_refine_ls_number_reflns 3132
_refine_ls_number_restraints 0
_refine_ls_restrained_S_all 1.051
_refine_ls_R_factor_all 0.0862
_refine_ls_R_factor_gt 0.0579
_refine_ls_shift/su_max 0.000
_refine_ls_shift/su_mean 0.000
_refine_ls_structure_factor_coef Fsqd
_refine_ls_weighting_details 'w=1/[\s^2^(Fo^2^)+(0.0470P)^2^+0.3565P] where P=(Fo^2^+2Fc^2^)/3'
_refine_ls_weighting_scheme calc
_refine_ls_wR_factor_gt 0.1284
_refine_ls_wR_factor_ref 0.1514
_reflns_Friedel_coverage 0.000
_reflns_number_gt 2097
_reflns_number_total 3132
_reflns_threshold_expression 'I > 2\s(I)'
_cod_data_source_file c9qo00353c2.cif
_cod_data_source_block zhangzh_0906
_cod_database_code 1554881
_shelx_shelxl_version_number 2018/3
_shelx_space_group_comment
;
The symmetry employed for this shelxl refinement is uniquely defined
by the following loop, which should always be used as a source of
symmetry information in preference to the above space-group names.
They are only intended as comments.
;
_shelx_estimated_absorpt_t_max 0.987
_shelx_estimated_absorpt_t_min 0.981
_reflns_odcompleteness_completeness 99.65
_reflns_odcompleteness_iscentric 1
_reflns_odcompleteness_theta 26.32
_olex2_refinement_description
;
1. Fixed Uiso
 At 1.2 times of:
  All C(H) groups, All C(H,H) groups
 At 1.5 times of:
  All C(H,H,H) groups, All O(H) groups
2.a Ternary CH refined with riding coordinates:
 C1(H1), C10(H10)
2.b Secondary CH2 refined with riding coordinates:
 C8(H8A,H8B), C9(H9A,H9B), C14(H14A,H14B), C16(H16A,H16B)
2.c Aromatic/amide H refined with riding coordinates:
 C4(H4), C5(H5), C6(H6)
2.d Idealised Me refined as rotating group:
 C12(H12A,H12B,H12C), C15(H15A,H15B,H15C), C17(H17A,H17B,H17C)
2.e Idealised tetrahedral OH refined as rotating group:
 O3(H3)
;
_olex2_date_sample_data_collection 2018-09-06
_olex2_submission_special_instructions 'No special instructions were received'

loop_
_space_group_symop_operation_xyz
'x, y, z'
'-x, y+1/2, -z+1/2'
'-x, -y, -z'
'x, -y-1/2, z-1/2'

loop_
_atom_site_label
_atom_site_type_symbol
_atom_site_fract_x
_atom_site_fract_y
_atom_site_fract_z
_atom_site_U_iso_or_equiv
_atom_site_adp_type
_atom_site_occupancy
_atom_site_site_symmetry_order
_atom_site_calc_flag
_atom_site_refinement_flags_posn
O1 O 0.37718(13) 0.10162(9) 0.2518(2) 0.0421(4) Uani 1 1 d .
O2 O 0.06950(12) 0.00702(9) 0.3019(2) 0.0461(4) Uani 1 1 d .
O3 O 0.20818(15) -0.08577(10) 0.4114(2) 0.0504(5) Uani 1 1 d .
H3 H 0.267941 -0.105319 0.401453 0.076 Uiso 1 1 calc GR
O4 O 0.36370(14) -0.10982(10) 0.2398(2) 0.0524(5) Uani 1 1 d .
N1 N 0.30545(15) -0.06734(11) -0.0321(2) 0.0388(5) Uani 1 1 d .
C1 C 0.23061(17) -0.00183(12) 0.1824(3) 0.0317(5) Uani 1 1 d .
H1 H 0.185991 0.028948 0.083135 0.038 Uiso 1 1 calc R
C2 C 0.14638(18) -0.04723(13) 0.2586(3) 0.0391(5) Uani 1 1 d .
C3 C 0.11341(18) 0.07934(13) 0.3754(3) 0.0383(5) Uani 1 1 d .
C4 C 0.0412(2) 0.12488(15) 0.4402(3) 0.0480(6) Uani 1 1 d .
H4 H -0.030483 0.105106 0.441020 0.058 Uiso 1 1 calc R
C5 C 0.0769(2) 0.19966(15) 0.5033(4) 0.0537(7) Uani 1 1 d .
H5 H 0.029253 0.230238 0.548419 0.064 Uiso 1 1 calc R
C6 C 0.1824(2) 0.23001(14) 0.5005(3) 0.0490(6) Uani 1 1 d .
H6 H 0.204148 0.281497 0.539550 0.059 Uiso 1 1 calc R
C7 C 0.25632(19) 0.18361(13) 0.4392(3) 0.0385(5) Uani 1 1 d .
C8 C 0.3715(2) 0.21550(14) 0.4321(3) 0.0504(6) Uani 1 1 d .
H8A H 0.413955 0.237287 0.542181 0.060 Uiso 1 1 calc R
H8B H 0.357515 0.258688 0.350162 0.060 Uiso 1 1 calc R
C9 C 0.44528(19) 0.15248(15) 0.3837(3) 0.0496(6) Uani 1 1 d .
H9A H 0.504823 0.178310 0.345951 0.059 Uiso 1 1 calc R
H9B H 0.483640 0.120453 0.482644 0.059 Uiso 1 1 calc R
C10 C 0.30245(16) 0.05445(12) 0.3180(3) 0.0334(5) Uani 1 1 d .
H10 H 0.350197 0.022750 0.413515 0.040 Uiso 1 1 calc R
C11 C 0.22258(18) 0.10690(12) 0.3798(3) 0.0337(5) Uani 1 1 d .
C12 C 0.0690(2) -0.10553(15) 0.1349(4) 0.0533(7) Uani 1 1 d .
H12A H 0.012400 -0.127006 0.182816 0.080 Uiso 1 1 calc GR
H12B H 0.115370 -0.148166 0.112553 0.080 Uiso 1 1 calc GR
H12C H 0.030162 -0.078385 0.030808 0.080 Uiso 1 1 calc GR
C13 C 0.30614(18) -0.06287(12) 0.1296(3) 0.0354(5) Uani 1 1 d .
C14 C 0.2478(2) -0.01125(14) -0.1675(3) 0.0478(6) Uani 1 1 d .
H14A H 0.175310 0.006147 -0.151496 0.057 Uiso 1 1 calc R
H14B H 0.229346 -0.038521 -0.275854 0.057 Uiso 1 1 calc R
C15 C 0.3208(3) 0.06030(18) -0.1715(4) 0.0838(10) Uani 1 1 d .
H15A H 0.278724 0.095621 -0.260472 0.126 Uiso 1 1 calc GR
H15B H 0.391228 0.043630 -0.192012 0.126 Uiso 1 1 calc GR
H15C H 0.339212 0.087601 -0.064530 0.126 Uiso 1 1 calc GR
C16 C 0.3726(2) -0.13120(14) -0.0796(4) 0.0546(7) Uani 1 1 d .
H16A H 0.434148 -0.148288 0.020094 0.066 Uiso 1 1 calc R
H16B H 0.408234 -0.110747 -0.161389 0.066 Uiso 1 1 calc R
C17 C 0.2973(3) -0.20168(16) -0.1547(5) 0.0771(10) Uani 1 1 d .
H17A H 0.235594 -0.184783 -0.252511 0.116 Uiso 1 1 calc GR
H17B H 0.264882 -0.223668 -0.072023 0.116 Uiso 1 1 calc GR
H17C H 0.343203 -0.241566 -0.187635 0.116 Uiso 1 1 calc GR

loop_
_atom_site_aniso_label
_atom_site_aniso_U_11
_atom_site_aniso_U_22
_atom_site_aniso_U_33
_atom_site_aniso_U_23
_atom_site_aniso_U_13
_atom_site_aniso_U_12
O1 0.0452(9) 0.0471(9) 0.0385(10) -0.0094(8) 0.0193(8) -0.0131(7)
O2 0.0386(8) 0.0456(9) 0.0583(11) -0.0123(8) 0.0210(8) -0.0074(7)
O3 0.0623(11) 0.0489(10) 0.0433(11) 0.0093(9) 0.0210(9) 0.0003(8)
O4 0.0619(11) 0.0469(9) 0.0474(11) 0.0110(9) 0.0150(9) 0.0193(8)
N1 0.0434(10) 0.0360(10) 0.0384(11) -0.0041(9) 0.0145(9) 0.0026(8)
C1 0.0358(11) 0.0291(10) 0.0293(11) 0.0001(9) 0.0086(9) 0.0015(9)
C2 0.0408(12) 0.0374(12) 0.0401(13) -0.0007(11) 0.0138(10) -0.0013(10)
C3 0.0421(12) 0.0386(12) 0.0354(13) -0.0028(11) 0.0135(10) -0.0011(10)
C4 0.0417(13) 0.0550(15) 0.0497(16) -0.0028(13) 0.0176(12) 0.0038(12)
C5 0.0582(15) 0.0504(15) 0.0586(17) -0.0016(14) 0.0270(14) 0.0158(13)
C6 0.0655(16) 0.0349(12) 0.0487(16) -0.0036(12) 0.0206(13) 0.0062(12)
C7 0.0483(12) 0.0357(12) 0.0311(12) -0.0019(10) 0.0114(10) -0.0015(10)
C8 0.0596(15) 0.0464(14) 0.0478(15) -0.0120(13) 0.0203(13) -0.0145(12)
C9 0.0446(13) 0.0545(15) 0.0499(15) -0.0134(13) 0.0150(12) -0.0167(12)
C10 0.0333(11) 0.0354(11) 0.0305(12) 0.0030(10) 0.0082(9) 0.0003(9)
C11 0.0390(11) 0.0345(11) 0.0286(12) 0.0010(10) 0.0118(10) 0.0024(9)
C12 0.0531(15) 0.0500(14) 0.0572(17) -0.0136(14) 0.0177(13) -0.0157(12)
C13 0.0369(11) 0.0307(11) 0.0374(13) 0.0005(11) 0.0096(10) 0.0010(9)
C14 0.0609(15) 0.0510(14) 0.0317(13) -0.0035(12) 0.0147(11) 0.0043(12)
C15 0.138(3) 0.0594(18) 0.0461(18) 0.0060(16) 0.0162(19) -0.029(2)
C16 0.0597(15) 0.0504(15) 0.0603(18) -0.0110(14) 0.0281(14) 0.0108(13)
C17 0.092(2) 0.0454(15) 0.094(3) -0.0217(17) 0.028(2) 0.0038(16)

loop_
_atom_type_symbol
_atom_type_description
_atom_type_scat_dispersion_real
_atom_type_scat_dispersion_imag
_atom_type_scat_source
C C 0.0033 0.0016 'International Tables Vol C Tables 4.2.6.8 and 6.1.1.4'
H H 0.0000 0.0000 'International Tables Vol C Tables 4.2.6.8 and 6.1.1.4'
N N 0.0061 0.0033 'International Tables Vol C Tables 4.2.6.8 and 6.1.1.4'
O O 0.0106 0.0060 'International Tables Vol C Tables 4.2.6.8 and 6.1.1.4'

loop_
_geom_angle_atom_site_label_1
_geom_angle_atom_site_label_2
_geom_angle_atom_site_label_3
_geom_angle
C10 O1 C9 108.67(16)
C3 O2 C2 118.47(15)
C2 O3 H3 109.5
C13 N1 C14 125.81(18)
C13 N1 C16 118.3(2)
C14 N1 C16 115.79(19)
C2 C1 H1 109.7
C10 C1 H1 109.7
C10 C1 C2 107.56(17)
C10 C1 C13 111.80(16)
C13 C1 H1 109.7
C13 C1 C2 108.32(16)
O2 C2 C1 110.54(16)
O2 C2 C12 105.43(17)
O3 C2 O2 105.86(18)
O3 C2 C1 110.77(17)
O3 C2 C12 111.06(18)
C12 C2 C1 112.82(19)
O2 C3 C11 122.36(18)
C4 C3 O2 116.67(19)
C4 C3 C11 120.9(2)
C3 C4 H4 120.4
C5 C4 C3 119.2(2)
C5 C4 H4 120.4
C4 C5 H5 119.6
C4 C5 C6 120.9(2)
C6 C5 H5 119.6
C5 C6 H6 120.0
C5 C6 C7 120.1(2)
C7 C6 H6 120.0
C6 C7 C8 121.3(2)
C11 C7 C6 119.5(2)
C11 C7 C8 119.15(19)
C7 C8 H8A 109.0
C7 C8 H8B 109.0
C7 C8 C9 112.93(19)
H8A C8 H8B 107.8
C9 C8 H8A 109.0
C9 C8 H8B 109.0
O1 C9 C8 111.66(18)
O1 C9 H9A 109.3
O1 C9 H9B 109.3
C8 C9 H9A 109.3
C8 C9 H9B 109.3
H9A C9 H9B 107.9
O1 C10 C1 110.18(17)
O1 C10 H10 108.8
O1 C10 C11 110.76(16)
C1 C10 H10 108.8
C11 C10 C1 109.37(16)
C11 C10 H10 108.8
C3 C11 C7 119.31(19)
C3 C11 C10 120.07(18)
C7 C11 C10 120.61(18)
C2 C12 H12A 109.5
C2 C12 H12B 109.5
C2 C12 H12C 109.5
H12A C12 H12B 109.5
H12A C12 H12C 109.5
H12B C12 H12C 109.5
O4 C13 N1 121.96(19)
O4 C13 C1 117.7(2)
N1 C13 C1 120.31(19)
N1 C14 H14A 109.1
N1 C14 H14B 109.1
N1 C14 C15 112.6(2)
H14A C14 H14B 107.8
C15 C14 H14A 109.1
C15 C14 H14B 109.1
C14 C15 H15A 109.5
C14 C15 H15B 109.5
C14 C15 H15C 109.5
H15A C15 H15B 109.5
H15A C15 H15C 109.5
H15B C15 H15C 109.5
N1 C16 H16A 109.3
N1 C16 H16B 109.3
N1 C16 C17 111.6(2)
H16A C16 H16B 108.0
C17 C16 H16A 109.3
C17 C16 H16B 109.3
C16 C17 H17A 109.5
C16 C17 H17B 109.5
C16 C17 H17C 109.5
H17A C17 H17B 109.5
H17A C17 H17C 109.5
H17B C17 H17C 109.5

loop_
_geom_bond_atom_site_label_1
_geom_bond_atom_site_label_2
_geom_bond_distance
O1 C9 1.430(3)
O1 C10 1.430(2)
O2 C2 1.422(2)
O2 C3 1.386(3)
O3 H3 0.8200
O3 C2 1.413(3)
O4 C13 1.243(3)
N1 C13 1.338(3)
N1 C14 1.465(3)
N1 C16 1.467(3)
C1 H1 0.9800
C1 C2 1.551(3)
C1 C10 1.519(3)
C1 C13 1.521(3)
C2 C12 1.513(3)
C3 C4 1.385(3)
C3 C11 1.388(3)
C4 H4 0.9300
C4 C5 1.374(3)
C5 H5 0.9300
C5 C6 1.381(3)
C6 H6 0.9300
C6 C7 1.392(3)
C7 C8 1.510(3)
C7 C11 1.391(3)
C8 H8A 0.9700
C8 H8B 0.9700
C8 C9 1.513(3)
C9 H9A 0.9700
C9 H9B 0.9700
C10 H10 0.9800
C10 C11 1.506(3)
C12 H12A 0.9600
C12 H12B 0.9600
C12 H12C 0.9600
C14 H14A 0.9700
C14 H14B 0.9700
C14 C15 1.494(4)
C15 H15A 0.9600
C15 H15B 0.9600
C15 H15C 0.9600
C16 H16A 0.9700
C16 H16B 0.9700
C16 C17 1.504(4)
C17 H17A 0.9600
C17 H17B 0.9600
C17 H17C 0.9600

loop_
_geom_torsion_atom_site_label_1
_geom_torsion_atom_site_label_2
_geom_torsion_atom_site_label_3
_geom_torsion_atom_site_label_4
_geom_torsion
O1 C10 C11 C3 150.4(2)
O1 C10 C11 C7 -28.6(3)
O2 C3 C4 C5 -175.3(2)
O2 C3 C11 C7 173.2(2)
O2 C3 C11 C10 -5.8(3)
C1 C10 C11 C3 28.8(3)
C1 C10 C11 C7 -150.3(2)
C2 O2 C3 C4 -170.1(2)
C2 O2 C3 C11 12.1(3)
C2 C1 C10 O1 -176.53(16)
C2 C1 C10 C11 -54.6(2)
C2 C1 C13 O4 -56.5(2)
C2 C1 C13 N1 120.6(2)
C3 O2 C2 O3 79.7(2)
C3 O2 C2 C1 -40.3(3)
C3 O2 C2 C12 -162.51(19)
C3 C4 C5 C6 0.9(4)
C4 C3 C11 C7 -4.5(4)
C4 C3 C11 C10 176.4(2)
C4 C5 C6 C7 -2.5(4)
C5 C6 C7 C8 179.1(2)
C5 C6 C7 C11 0.5(4)
C6 C7 C8 C9 172.4(2)
C6 C7 C11 C3 2.9(3)
C6 C7 C11 C10 -178.0(2)
C7 C8 C9 O1 40.9(3)
C8 C7 C11 C3 -175.7(2)
C8 C7 C11 C10 3.4(3)
C9 O1 C10 C1 -178.68(16)
C9 O1 C10 C11 60.2(2)
C10 O1 C9 C8 -68.2(2)
C10 C1 C2 O2 62.0(2)
C10 C1 C2 O3 -55.0(2)
C10 C1 C2 C12 179.82(17)
C10 C1 C13 O4 61.9(2)
C10 C1 C13 N1 -121.1(2)
C11 C3 C4 C5 2.6(4)
C11 C7 C8 C9 -9.0(3)
C13 N1 C14 C15 84.6(3)
C13 N1 C16 C17 97.1(3)
C13 C1 C2 O2 -176.95(17)
C13 C1 C2 O3 66.0(2)
C13 C1 C2 C12 -59.2(2)
C13 C1 C10 O1 64.7(2)
C13 C1 C10 C11 -173.36(17)
C14 N1 C13 O4 -175.0(2)
C14 N1 C13 C1 8.0(3)
C14 N1 C16 C17 -85.9(3)
C16 N1 C13 O4 1.7(3)
C16 N1 C13 C1 -175.25(18)
C16 N1 C14 C15 -92.2(3)
